data_1555897
loop_
_publ_author_name
'Fujino, Takumi'
'Hinoue, Tomoaki'
'Usuki, Yoshinosuke'
'Satoh, Tetsuya'

_publ_section_title
;
 Synthesis of Difluorinated Enynes through Sonogashira-Type Coupling.
;
_journal_issue 21
_journal_name_full 'Organic letters'
_journal_page_first 5688
_journal_page_last 5691
_journal_paper_doi 10.1021/acs.orglett.6b02919
_journal_volume 18
_journal_year 2016
_chemical_absolute_configuration 'CHOOSE rm ad rmad syn or unk'
_chemical_formula_moiety 'C24 H17 F2 N O'
_chemical_formula_sum 'C24 H17 F2 N O'
_chemical_formula_weight 373.40
_space_group_crystal_system orthorhombic
_space_group_IT_number 19
_space_group_name_Hall 'P 2ac 2ab'
_space_group_name_H-M_alt 'P 21 21 21'
_atom_sites_solution_hydrogens geom
_atom_sites_solution_primary direct
_atom_sites_solution_secondary difmap
_cell_angle_alpha 90.0000
_cell_angle_beta 90.0000
_cell_angle_gamma 90.0000
_cell_formula_units_Z 4
_cell_length_a 8.4273(8)
_cell_length_b 9.8386(9)
_cell_length_c 22.562(2)
_cell_measurement_reflns_used 5209
_cell_measurement_temperature 213
_cell_measurement_theta_max 27.46
_cell_measurement_theta_min 2.26
_cell_volume 1870.7(3)
_computing_cell_refinement CrystalClear
_computing_data_collection 'CrystalClear (Rigaku Inc., 2008)'
_computing_data_reduction CrystalClear
_computing_molecular_graphics 'CrystalStructure 4.2.1'
_computing_publication_material 'CrystalStructure 4.2.1 (Rigaku, 2016)'
_computing_structure_refinement 'SHELXL97 (Sheldrick, 2008)'
_computing_structure_solution 'SIR2004 (Burla, et al., 2005)'
_diffrn_ambient_temperature 213
_diffrn_detector_area_resol_mean 7.111
_diffrn_measured_fraction_theta_full 0.995
_diffrn_measured_fraction_theta_max 0.995
_diffrn_measurement_device_type 'Rigaku Saturn724'
_diffrn_measurement_method \w
_diffrn_radiation_type 'Mo K\a'
_diffrn_radiation_wavelength 0.71075
_diffrn_reflns_av_R_equivalents 0.0414
_diffrn_reflns_Laue_measured_fraction_full 0.000
_diffrn_reflns_Laue_measured_fraction_max 0.000
_diffrn_reflns_limit_h_max 10
_diffrn_reflns_limit_h_min -10
_diffrn_reflns_limit_k_max 12
_diffrn_reflns_limit_k_min -12
_diffrn_reflns_limit_l_max 29
_diffrn_reflns_limit_l_min -28
_diffrn_reflns_number 19026
_diffrn_reflns_point_group_measured_fraction_full 0.000
_diffrn_reflns_point_group_measured_fraction_max 0.000
_diffrn_reflns_theta_full 27.420
_diffrn_reflns_theta_max 27.420
_diffrn_reflns_theta_min 2.258
_diffrn_standards_number 0
_exptl_absorpt_coefficient_mu 0.094
_exptl_absorpt_correction_T_max 0.991
_exptl_absorpt_correction_T_min 0.879
_exptl_absorpt_correction_type multi-scan
_exptl_absorpt_process_details 'REQAB (Rigaku, 1998)'
_exptl_crystal_colour colorless
_exptl_crystal_density_diffrn 1.326
_exptl_crystal_density_method 'not measured'
_exptl_crystal_description needle
_exptl_crystal_F_000 776.00
_exptl_crystal_size_max 0.420
_exptl_crystal_size_mid 0.160
_exptl_crystal_size_min 0.100
_refine_diff_density_max 0.17
_refine_diff_density_min -0.19
_refine_ls_abs_structure_details 'Flack, H. D. (1983), Acta Cryst. A39, 876-881.  1812 Friedel Pairs'
_refine_ls_abs_structure_Flack -0.1(8)
_refine_ls_extinction_method none
_refine_ls_goodness_of_fit_ref 1.075
_refine_ls_hydrogen_treatment constr
_refine_ls_number_parameters 254
_refine_ls_number_reflns 4242
_refine_ls_number_restraints 0
_refine_ls_R_factor_all 0.0446
_refine_ls_R_factor_gt 0.0391
_refine_ls_shift/su_max 0.000
_refine_ls_structure_factor_coef Fsqd
_refine_ls_weighting_details 'w = 1/[\s^2^(Fo^2^)+(0.0685P)^2^] where P=(Fo^2^+2Fc^2^)/3'
_refine_ls_weighting_scheme calc
_refine_ls_wR_factor_gt 0.1056
_refine_ls_wR_factor_ref 0.1098
_reflns_number_gt 3694
_reflns_number_total 4242
_reflns_threshold_expression F^2^>2.0\s(F^2^)
_cod_data_source_file ol6b02919_si_002.cif
_cod_data_source_block 20160804_fujino
_cod_database_code 1555897

loop_
_space_group_symop_id
_space_group_symop_operation_xyz
1 +X,+Y,+Z
2 1/2-X,-Y,1/2+Z
3 1/2+X,1/2-Y,-Z
4 -X,1/2+Y,1/2-Z

loop_
_atom_site_label
_atom_site_type_symbol
_atom_site_fract_x
_atom_site_fract_y
_atom_site_fract_z
_atom_site_U_iso_or_equiv
_atom_site_adp_type
_atom_site_occupancy
_atom_site_symmetry_multiplicity
_atom_site_calc_flag
_atom_site_refinement_flags
F1 F 1.04309(17) 0.21185(13) 0.42573(5) 0.0897(4) Uani 1 1 d .
F2 F 0.8757(2) 0.3475(2) 0.46415(5) 0.1324(7) Uani 1 1 d .
O1 O 0.45185(15) 0.74098(15) 0.25218(6) 0.0763(4) Uani 1 1 d .
N1 N 0.61480(13) 0.58118(11) 0.29012(5) 0.0407(3) Uani 1 1 d .
C1 C 0.75551(17) 0.50333(14) 0.29499(6) 0.0406(3) Uani 1 1 d .
C2 C 0.75354(18) 0.43072(14) 0.34659(6) 0.0446(3) Uani 1 1 d .
C3 C 0.5332(2) 0.40845(18) 0.42781(7) 0.0589(4) Uani 1 1 d .
H3 H 0.5865 0.3450 0.4517 0.071 Uiso 1 1 calc R
C4 C 0.3843(2) 0.4544(2) 0.44304(8) 0.0671(5) Uani 1 1 d .
H4 H 0.3360 0.4219 0.4778 0.081 Uiso 1 1 calc R
C5 C 0.3042(2) 0.5478(2) 0.40791(8) 0.0632(5) Uani 1 1 d .
H5 H 0.2028 0.5776 0.4195 0.076 Uiso 1 1 calc R
C6 C 0.37037(19) 0.59805(16) 0.35625(7) 0.0516(4) Uani 1 1 d .
H6 H 0.3161 0.6616 0.3326 0.062 Uiso 1 1 calc R
C7 C 0.52034(16) 0.55091(14) 0.34053(6) 0.0428(3) Uani 1 1 d .
C8 C 0.60364(19) 0.45844(15) 0.37579(6) 0.0459(3) Uani 1 1 d .
C9 C 0.58065(17) 0.68652(15) 0.25025(7) 0.0468(3) Uani 1 1 d .
C10 C 0.7011(2) 0.73050(17) 0.20609(8) 0.0606(4) Uani 1 1 d .
H10A H 0.7083 0.6633 0.1747 0.073 Uiso 1 1 calc R
H10B H 0.8035 0.7395 0.2254 0.073 Uiso 1 1 calc R
H10C H 0.6701 0.8173 0.1894 0.073 Uiso 1 1 calc R
C11 C 0.8778(2) 0.33353(17) 0.36196(7) 0.0556(4) Uani 1 1 d .
H11 H 0.9269 0.2895 0.3299 0.067 Uiso 1 1 calc R
C12 C 0.9292(2) 0.30007(19) 0.41403(8) 0.0641(5) Uani 1 1 d .
C13 C 0.87834(16) 0.49031(13) 0.24846(6) 0.0405(3) Uani 1 1 d .
C14 C 0.84643(18) 0.42563(15) 0.19476(7) 0.0476(3) Uani 1 1 d .
H14 H 0.7430 0.3955 0.1864 0.057 Uiso 1 1 calc R
C15 C 0.96532(18) 0.40563(15) 0.15386(6) 0.0481(3) Uani 1 1 d .
H15 H 0.9414 0.3624 0.1178 0.058 Uiso 1 1 calc R
C16 C 1.12130(18) 0.44829(16) 0.16484(6) 0.0458(3) Uani 1 1 d .
C17 C 1.15083(18) 0.51359(19) 0.21830(7) 0.0556(4) Uani 1 1 d .
H17 H 1.2539 0.5447 0.2266 0.067 Uiso 1 1 calc R
C18 C 1.03192(18) 0.53379(17) 0.25956(6) 0.0516(4) Uani 1 1 d .
H18 H 1.0555 0.5775 0.2956 0.062 Uiso 1 1 calc R
C19 C 1.25140(19) 0.42581(17) 0.12171(6) 0.0507(4) Uani 1 1 d .
C20 C 1.3729(2) 0.5213(2) 0.11528(7) 0.0621(4) Uani 1 1 d .
H20 H 1.3711 0.6014 0.1380 0.075 Uiso 1 1 calc R
C21 C 1.4959(2) 0.4990(3) 0.07573(8) 0.0738(6) Uani 1 1 d .
H21 H 1.5769 0.5640 0.0717 0.089 Uiso 1 1 calc R
C22 C 1.4999(2) 0.3819(2) 0.04234(8) 0.0751(6) Uani 1 1 d .
H22 H 1.5837 0.3673 0.0156 0.090 Uiso 1 1 calc R
C23 C 1.3819(3) 0.2863(2) 0.04797(8) 0.0699(5) Uani 1 1 d .
H23 H 1.3851 0.2064 0.0252 0.084 Uiso 1 1 calc R
C24 C 1.2586(2) 0.30792(18) 0.08732(7) 0.0595(4) Uani 1 1 d .
H24 H 1.1783 0.2422 0.0910 0.071 Uiso 1 1 calc R

loop_
_atom_site_aniso_label
_atom_site_aniso_U_11
_atom_site_aniso_U_22
_atom_site_aniso_U_33
_atom_site_aniso_U_23
_atom_site_aniso_U_13
_atom_site_aniso_U_12
F1 0.0970(9) 0.0895(9) 0.0825(7) 0.0261(6) -0.0178(7) 0.0269(7)
F2 0.1600(15) 0.1803(15) 0.0570(7) -0.0292(9) -0.0350(8) 0.0729(14)
O1 0.0554(7) 0.0877(9) 0.0859(9) 0.0296(8) 0.0106(7) 0.0244(6)
N1 0.0388(6) 0.0400(6) 0.0433(6) -0.0004(5) 0.0020(5) -0.0019(5)
C1 0.0402(7) 0.0386(6) 0.0431(7) -0.0006(6) 0.0001(6) -0.0009(5)
C2 0.0473(7) 0.0426(7) 0.0439(7) 0.0007(6) 0.0030(6) -0.0025(6)
C3 0.0706(11) 0.0590(10) 0.0471(8) 0.0050(7) 0.0104(8) -0.0024(9)
C4 0.0720(12) 0.0768(11) 0.0526(9) -0.0010(9) 0.0229(9) -0.0113(10)
C5 0.0531(9) 0.0715(11) 0.0648(10) -0.0141(9) 0.0165(8) -0.0052(8)
C6 0.0447(8) 0.0552(8) 0.0549(9) -0.0102(7) 0.0047(7) -0.0033(7)
C7 0.0423(7) 0.0426(7) 0.0436(7) -0.0055(6) 0.0027(6) -0.0052(6)
C8 0.0505(8) 0.0450(7) 0.0422(7) -0.0040(6) 0.0039(6) -0.0041(6)
C9 0.0446(7) 0.0461(7) 0.0498(8) 0.0017(6) -0.0038(7) 0.0004(6)
C10 0.0562(9) 0.0515(8) 0.0742(11) 0.0210(8) 0.0069(8) 0.0038(7)
C11 0.0600(9) 0.0553(9) 0.0516(9) 0.0094(7) 0.0053(8) 0.0072(8)
C12 0.0742(12) 0.0631(10) 0.0551(10) 0.0017(8) -0.0097(9) 0.0093(9)
C13 0.0414(7) 0.0386(6) 0.0416(7) 0.0050(5) 0.0023(6) 0.0015(5)
C14 0.0448(7) 0.0477(7) 0.0505(8) -0.0003(6) -0.0008(6) -0.0060(6)
C15 0.0548(9) 0.0479(8) 0.0418(7) -0.0027(6) 0.0020(7) -0.0052(7)
C16 0.0462(7) 0.0490(7) 0.0422(7) 0.0062(6) 0.0050(6) 0.0039(6)
C17 0.0394(8) 0.0800(11) 0.0475(8) -0.0010(8) -0.0013(6) -0.0050(7)
C18 0.0456(8) 0.0694(10) 0.0399(7) -0.0065(7) 0.0000(6) -0.0070(7)
C19 0.0489(8) 0.0615(9) 0.0417(7) 0.0102(7) 0.0038(6) 0.0118(7)
C20 0.0547(10) 0.0800(12) 0.0517(9) 0.0020(8) 0.0079(8) -0.0001(9)
C21 0.0552(10) 0.1099(17) 0.0564(10) 0.0077(10) 0.0121(8) -0.0005(11)
C22 0.0596(11) 0.1138(17) 0.0518(10) 0.0075(11) 0.0142(8) 0.0227(12)
C23 0.0764(13) 0.0776(12) 0.0556(10) 0.0019(9) 0.0079(9) 0.0278(11)
C24 0.0642(10) 0.0626(10) 0.0518(9) 0.0053(8) 0.0056(8) 0.0154(9)

loop_
_atom_type_symbol
_atom_type_description
_atom_type_scat_dispersion_real
_atom_type_scat_dispersion_imag
_atom_type_scat_source
C C 0.0033 0.0016
;
International Tables for Crystallography
(Vol. C, Tables 4.2.6.8 and 6.1.1.4)
;
H H 0.0000 0.0000
;
International Tables for Crystallography
(Vol. C, Table 6.1.1.4)
;
N N 0.0061 0.0033
;
International Tables for Crystallography
(Vol. C, Tables 4.2.6.8 and 6.1.1.4)
;
O O 0.0106 0.0060
;
International Tables for Crystallography
(Vol. C, Tables 4.2.6.8 and 6.1.1.4)
;
F F 0.0171 0.0103
;
International Tables for Crystallography
(Vol. C, Tables 4.2.6.8 and 6.1.1.4)
;

loop_
_geom_angle_atom_site_label_1
_geom_angle_atom_site_label_2
_geom_angle_atom_site_label_3
_geom_angle
C9 N1 C1 128.42(11)
C9 N1 C7 123.63(12)
C1 N1 C7 107.10(11)
C2 C1 N1 109.80(12)
C2 C1 C13 124.59(13)
N1 C1 C13 125.29(11)
C1 C2 C8 107.42(13)
C1 C2 C11 122.44(14)
C8 C2 C11 129.78(13)
C4 C3 C8 118.61(17)
C4 C3 H3 120.7
C8 C3 H3 120.7
C3 C4 C5 121.17(17)
C3 C4 H4 119.4
C5 C4 H4 119.4
C6 C5 C4 121.43(17)
C6 C5 H5 119.3
C4 C5 H5 119.3
C5 C6 C7 117.49(17)
C5 C6 H6 121.3
C7 C6 H6 121.3
C6 C7 C8 121.86(14)
C6 C7 N1 130.03(14)
C8 C7 N1 108.11(12)
C7 C8 C3 119.42(15)
C7 C8 C2 107.54(12)
C3 C8 C2 133.00(15)
O1 C9 N1 119.20(13)
O1 C9 C10 120.48(14)
N1 C9 C10 120.32(13)
C9 C10 H10A 109.5
C9 C10 H10B 109.5
H10A C10 H10B 109.5
C9 C10 H10C 109.5
H10A C10 H10C 109.5
H10B C10 H10C 109.5
C12 C11 C2 128.47(16)
C12 C11 H11 115.8
C2 C11 H11 115.8
C11 C12 F2 125.49(18)
C11 C12 F1 126.26(17)
F2 C12 F1 108.25(15)
C18 C13 C14 118.55(13)
C18 C13 C1 119.89(12)
C14 C13 C1 121.38(13)
C15 C14 C13 120.49(13)
C15 C14 H14 119.8
C13 C14 H14 119.8
C14 C15 C16 121.42(13)
C14 C15 H15 119.3
C16 C15 H15 119.3
C17 C16 C15 117.38(13)
C17 C16 C19 120.42(14)
C15 C16 C19 122.20(14)
C18 C17 C16 121.43(14)
C18 C17 H17 119.3
C16 C17 H17 119.3
C17 C18 C13 120.73(13)
C17 C18 H18 119.6
C13 C18 H18 119.6
C24 C19 C20 117.96(15)
C24 C19 C16 121.38(16)
C20 C19 C16 120.65(15)
C21 C20 C19 120.56(18)
C21 C20 H20 119.7
C19 C20 H20 119.7
C22 C21 C20 120.2(2)
C22 C21 H21 119.9
C20 C21 H21 119.9
C23 C22 C21 120.28(18)
C23 C22 H22 119.9
C21 C22 H22 119.9
C22 C23 C24 119.82(18)
C22 C23 H23 120.1
C24 C23 H23 120.1
C23 C24 C19 121.14(19)
C23 C24 H24 119.4
C19 C24 H24 119.4

loop_
_geom_bond_atom_site_label_1
_geom_bond_atom_site_label_2
_geom_bond_distance
F1 C12 1.321(2)
F2 C12 1.304(2)
O1 C9 1.2112(18)
N1 C9 1.4023(18)
N1 C1 1.4159(18)
N1 C7 1.4198(17)
C1 C2 1.3660(19)
C1 C13 1.4798(19)
C2 C8 1.451(2)
C2 C11 1.460(2)
C3 C4 1.377(3)
C3 C8 1.404(2)
C3 H3 0.9400
C4 C5 1.389(3)
C4 H4 0.9400
C5 C6 1.383(2)
C5 H5 0.9400
C6 C7 1.392(2)
C6 H6 0.9400
C7 C8 1.398(2)
C9 C10 1.487(2)
C10 H10A 0.9700
C10 H10B 0.9700
C10 H10C 0.9700
C11 C12 1.294(2)
C11 H11 0.9400
C13 C18 1.386(2)
C13 C14 1.395(2)
C14 C15 1.376(2)
C14 H14 0.9400
C15 C16 1.402(2)
C15 H15 0.9400
C16 C17 1.389(2)
C16 C19 1.482(2)
C17 C18 1.382(2)
C17 H17 0.9400
C18 H18 0.9400
C19 C24 1.397(2)
C19 C20 1.397(2)
C20 C21 1.385(2)
C20 H20 0.9400
C21 C22 1.377(3)
C21 H21 0.9400
C22 C23 1.374(3)
C22 H22 0.9400
C23 C24 1.383(3)
C23 H23 0.9400
C24 H24 0.9400

loop_
_geom_torsion_atom_site_label_1
_geom_torsion_atom_site_label_2
_geom_torsion_atom_site_label_3
_geom_torsion_atom_site_label_4
_geom_torsion
C9 N1 C1 C2 167.73(13)
C7 N1 C1 C2 -1.88(15)
C9 N1 C1 C13 -18.5(2)
C7 N1 C1 C13 171.91(13)
N1 C1 C2 C8 1.91(15)
C13 C1 C2 C8 -171.94(13)
N1 C1 C2 C11 175.60(13)
C13 C1 C2 C11 1.8(2)
C8 C3 C4 C5 0.2(3)
C3 C4 C5 C6 0.2(3)
C4 C5 C6 C7 0.3(2)
C5 C6 C7 C8 -1.3(2)
C5 C6 C7 N1 178.31(14)
C9 N1 C7 C6 11.2(2)
C1 N1 C7 C6 -178.54(14)
C9 N1 C7 C8 -169.15(13)
C1 N1 C7 C8 1.08(15)
C6 C7 C8 C3 1.7(2)
N1 C7 C8 C3 -177.95(13)
C6 C7 C8 C2 179.71(13)
N1 C7 C8 C2 0.05(15)
C4 C3 C8 C7 -1.1(2)
C4 C3 C8 C2 -178.54(17)
C1 C2 C8 C7 -1.21(16)
C11 C2 C8 C7 -174.28(15)
C1 C2 C8 C3 176.41(16)
C11 C2 C8 C3 3.3(3)
C1 N1 C9 O1 179.10(15)
C7 N1 C9 O1 -12.8(2)
C1 N1 C9 C10 -0.8(2)
C7 N1 C9 C10 167.27(14)
C1 C2 C11 C12 149.38(19)
C8 C2 C11 C12 -38.5(3)
C2 C11 C12 F2 1.0(4)
C2 C11 C12 F1 -179.52(17)
C2 C1 C13 C18 -68.27(19)
N1 C1 C13 C18 118.83(16)
C2 C1 C13 C14 106.85(17)
N1 C1 C13 C14 -66.05(18)
C18 C13 C14 C15 0.0(2)
C1 C13 C14 C15 -175.16(13)
C13 C14 C15 C16 0.5(2)
C14 C15 C16 C17 -1.0(2)
C14 C15 C16 C19 179.07(13)
C15 C16 C17 C18 1.1(2)
C19 C16 C17 C18 -178.98(15)
C16 C17 C18 C13 -0.6(3)
C14 C13 C18 C17 0.1(2)
C1 C13 C18 C17 175.31(14)
C17 C16 C19 C24 143.92(16)
C15 C16 C19 C24 -36.1(2)
C17 C16 C19 C20 -34.6(2)
C15 C16 C19 C20 145.28(16)
C24 C19 C20 C21 0.2(2)
C16 C19 C20 C21 178.82(15)
C19 C20 C21 C22 -0.1(3)
C20 C21 C22 C23 0.0(3)
C21 C22 C23 C24 0.1(3)
C22 C23 C24 C19 0.0(3)
C20 C19 C24 C23 -0.1(2)
C16 C19 C24 C23 -178.73(15)
